data_7153642
loop_
_publ_author_name
'Lebraud, Honorine'
'Coxon, Christopher R.'
'Archard, Victoria S.'
'Bawn, Carlo M.'
'Carbain, Benoit'
'Matheson, Christopher J.'
'Turner, David M.'
'Cano, Celine'
'Griffin, Roger J.'
'Hardcastle, Ian R.'
'Baisch, Ulrich'
'Harrington, Ross W.'
'Golding, Bernard T.'

_publ_section_title
;
 Model system for irreversible inhibition of Nek2: thiol addition to
 ethynylpurines and related substituted heterocycles.
;
_journal_issue 1
_journal_name_full 'Organic &amp; biomolecular chemistry'
_journal_page_first 141
_journal_page_last 148
_journal_paper_doi 10.1039/c3ob41806e
_journal_volume 12
_journal_year 2014
_chemical_formula_moiety 'C16 H14 N6 O, 0.5(C H4 O)'
_chemical_formula_sum 'C16.5 H16 N6 O1.5'
_chemical_formula_weight 322.35
_chemical_name_systematic 2-(3-((6-Ethynyl-7-methyl-7H-purin-2-yl)amino)phenyl)acetamide
_space_group_crystal_system monoclinic
_space_group_IT_number 14
_space_group_name_Hall '-P 2yn'
_space_group_name_H-M_alt 'P 1 21/n 1'
_symmetry_space_group_name_Hall '-P 2yn'
_symmetry_space_group_name_H-M 'P 1 21/n 1'
_atom_sites_solution_hydrogens mixed
_atom_sites_solution_primary direct
_audit_creation_date 2013-07-11
_audit_creation_method
;
  Olex2 1.2
  (compiled Apr 23 2013 17:54:37, GUI svn.r4466)
;
_cell_angle_alpha 90
_cell_angle_beta 117.831(6)
_cell_angle_gamma 90
_cell_formula_units_Z 8
_cell_length_a 15.3730(7)
_cell_length_b 14.1912(4)
_cell_length_c 16.2612(7)
_cell_measurement_reflns_used 10793
_cell_measurement_temperature 150.15
_cell_measurement_theta_max 28.5804
_cell_measurement_theta_min 2.8649
_cell_volume 3137.2(3)
_computing_cell_refinement
;
CrysAlisPro, Agilent Technologies,
Version 1.171.35.21 (release 20-01-2012 CrysAlis171 .NET)
(compiled Jan 23 2012,18:06:46)
;
_computing_data_collection
;
CrysAlisPro, Agilent Technologies,
Version 1.171.35.21 (release 20-01-2012 CrysAlis171 .NET)
(compiled Jan 23 2012,18:06:46)
;
_computing_data_reduction
;
CrysAlisPro, Agilent Technologies,
Version 1.171.35.21 (release 20-01-2012 CrysAlis171 .NET)
(compiled Jan 23 2012,18:06:46)
;
_computing_molecular_graphics
;
O. V. Dolomanov, L. J. Bourhis, R. J. Gildea, J. A. K. Howard and H. Puschmann,
OLEX2: a complete structure solution, refinement and analysis program.
J. Appl. Cryst. (2009). 42, 339-341.
;
_computing_publication_material
;
O. V. Dolomanov, L. J. Bourhis, R. J. Gildea, J. A. K. Howard and H. Puschmann,
OLEX2: a complete structure solution, refinement and analysis program.
J. Appl. Cryst. (2009). 42, 339-341.
;
_computing_structure_refinement
;
SHELXL, G.M. Sheldrick, Acta Cryst.
(2008). A64, 112-122
;
_computing_structure_solution
;
SHELXS, G.M. Sheldrick, Acta Cryst.
(2008). A64, 112-122
;
_diffrn_ambient_temperature 150.15
_diffrn_detector_area_resol_mean 10.3968
_diffrn_measured_fraction_theta_full 0.999
_diffrn_measured_fraction_theta_max 0.865
_diffrn_measurement_details
;
  1 omega  -19.00    8.00   1.0000   60.0000
omega____ theta____ kappa____ phi______ frames
    -       -8.1850   85.0000   19.0000 27

  2 omega  -14.00   88.00   1.0000   60.0000
omega____ theta____ kappa____ phi______ frames
    -        9.9038   77.0000  -30.0000 102

  3 omega    7.00   51.00   1.0000   60.0000
omega____ theta____ kappa____ phi______ frames
    -        9.9038  -99.0000   30.0000 44

  4 omega    6.00   33.00   1.0000   60.0000
omega____ theta____ kappa____ phi______ frames
    -        9.9038  -41.0000 -147.0000 27

  5 omega   -3.00   22.00   1.0000   60.0000
omega____ theta____ kappa____ phi______ frames
    -        9.9038  -85.0000  160.0000 25

  6 omega   22.00   86.00   1.0000   60.0000
omega____ theta____ kappa____ phi______ frames
    -        9.9038   77.0000   90.0000 64
;
_diffrn_measurement_device_type 'Xcalibur, Atlas, Gemini ultra'
_diffrn_measurement_method '\w scans'
_diffrn_orient_matrix_UB_11 0.0495166000
_diffrn_orient_matrix_UB_12 0.0081315000
_diffrn_orient_matrix_UB_13 0.0336082000
_diffrn_orient_matrix_UB_21 -0.0164256000
_diffrn_orient_matrix_UB_22 0.0245660000
_diffrn_orient_matrix_UB_23 0.0281588000
_diffrn_orient_matrix_UB_31 -0.0000436000
_diffrn_orient_matrix_UB_32 -0.0427740000
_diffrn_orient_matrix_UB_33 0.0225700000
_diffrn_radiation_monochromator graphite
_diffrn_radiation_type 'Mo K\a'
_diffrn_radiation_wavelength 0.7107
_diffrn_reflns_av_R_equivalents 0.0256
_diffrn_reflns_av_unetI/netI 0.0263
_diffrn_reflns_Laue_measured_fraction_full 0.999
_diffrn_reflns_Laue_measured_fraction_max 0.865
_diffrn_reflns_limit_h_max 20
_diffrn_reflns_limit_h_min -20
_diffrn_reflns_limit_k_max 16
_diffrn_reflns_limit_k_min -19
_diffrn_reflns_limit_l_max 21
_diffrn_reflns_limit_l_min -20
_diffrn_reflns_number 22860
_diffrn_reflns_point_group_measured_fraction_full 0.999
_diffrn_reflns_point_group_measured_fraction_max 0.865
_diffrn_reflns_theta_full 25.000
_diffrn_reflns_theta_max 28.643
_diffrn_reflns_theta_min 2.871
_diffrn_source 'Enhance (Mo) X-ray Source'
_diffrn_standards_number 0
_exptl_absorpt_coefficient_mu 0.093
_exptl_absorpt_correction_T_max 1.00000
_exptl_absorpt_correction_T_min 0.97731
_exptl_absorpt_correction_type multi-scan
_exptl_absorpt_process_details
;
CrysAlisPro, Agilent Technologies,
Version 1.171.35.21 (release 20-01-2012 CrysAlis171 .NET)
(compiled Jan 23 2012,18:06:46)
Empirical absorption correction using spherical harmonics,
 implemented in SCALE3 ABSPACK scaling algorithm.
;
_exptl_crystal_colour 'clear dark yellow'
_exptl_crystal_colour_lustre clear
_exptl_crystal_colour_modifier dark
_exptl_crystal_colour_primary yellow
_exptl_crystal_density_diffrn 1.365
_exptl_crystal_description block
_exptl_crystal_F_000 1352
_exptl_crystal_size_max 0.3
_exptl_crystal_size_mid 0.3
_exptl_crystal_size_min 0.2
_refine_diff_density_max 0.332
_refine_diff_density_min -0.240
_refine_diff_density_rms 0.044
_refine_ls_extinction_coef 0.0017(4)
_refine_ls_extinction_expression Fc^*^=kFc[1+0.001xFc^2^\l^3^/sin(2\q)]^-1/4^
_refine_ls_extinction_method SHELXL
_refine_ls_goodness_of_fit_ref 1.027
_refine_ls_hydrogen_treatment mixed
_refine_ls_matrix_type full
_refine_ls_number_parameters 473
_refine_ls_number_reflns 6971
_refine_ls_number_restraints 0
_refine_ls_restrained_S_all 1.027
_refine_ls_R_factor_all 0.0569
_refine_ls_R_factor_gt 0.0436
_refine_ls_shift/su_max 0.000
_refine_ls_shift/su_mean 0.000
_refine_ls_structure_factor_coef Fsqd
_refine_ls_weighting_details 'w=1/[\s^2^(Fo^2^)+(0.0480P)^2^+1.5879P] where P=(Fo^2^+2Fc^2^)/3'
_refine_ls_weighting_scheme calc
_refine_ls_wR_factor_gt 0.1046
_refine_ls_wR_factor_ref 0.1134
_reflns_Friedel_coverage 0.000
_reflns_number_gt 5641
_reflns_number_total 6971
_reflns_threshold_expression 'I > 2\s(I)'
_cod_data_source_file c3ob41806e.txt
_cod_data_source_block rjg120009
_cod_original_formula_sum 'C16.50 H16 N6 O1.50'
_cod_database_code 7153642
_reflns_odcompleteness_completeness 99.79
_reflns_odcompleteness_iscentric 1
_reflns_odcompleteness_theta 24.97
_olex2_refinement_description
;
1. Fixed Uiso
 At 1.2 times of:
  All C(H) groups, All C(H,H) groups
 At 1.5 times of:
  All C(H,H,H) groups
2.a Secondary CH2 refined with riding coordinates:
 C18(H18A,H18B), C2(H2A,H2B)
2.b Aromatic/amide H refined with riding coordinates:
 C20(H20), C21(H21), C22(H22), C24(H24), C27(H27), C4(H4), C5(H5), C6(H6),
 C8(H8A), C11(H11)
2.c Idealised Me refined as rotating group:
 C32(H32A,H32B,H32C), C33(H33A,H33B,H33C), C16(H16A,H16B,H16C)
;
_shelx_estimated_absorpt_t_max 0.982
_shelx_estimated_absorpt_t_min 0.973
_shelx_space_group_comment
;
The symmetry employed for this shelxl refinement is uniquely defined
by the following loop, which should always be used as a source of
symmetry information in preference to the above space-group names.
They are only intended as comments.
;
_shelxl_version_number 2013-3

loop_
_space_group_symop_operation_xyz
'x, y, z'
'-x+1/2, y+1/2, -z+1/2'
'-x, -y, -z'
'x-1/2, -y-1/2, z-1/2'

loop_
_atom_site_label
_atom_site_type_symbol
_atom_site_fract_x
_atom_site_fract_y
_atom_site_fract_z
_atom_site_U_iso_or_equiv
_atom_site_adp_type
_atom_site_occupancy
_atom_site_site_symmetry_order
_atom_site_calc_flag
_atom_site_refinement_flags_posn
_atom_site_refinement_flags_adp
O2 O 0.36404(7) 0.75524(7) 0.79138(7) 0.0240(2) Uani 1 1 d . .
O3 O 0.21384(9) 0.67655(10) 0.48258(8) 0.0363(3) Uani 1 1 d . .
N7 N 0.51532(10) 0.74940(10) 0.91309(9) 0.0236(3) Uani 1 1 d . .
N8 N 0.22256(9) 1.09808(9) 0.64162(8) 0.0220(3) Uani 1 1 d . .
N9 N 0.20820(9) 1.00266(9) 0.51860(8) 0.0212(3) Uani 1 1 d . .
N10 N 0.16836(9) 0.91005(9) 0.38103(8) 0.0238(3) Uani 1 1 d . .
N11 N 0.01152(9) 0.95793(9) 0.29787(8) 0.0218(3) Uani 1 1 d . .
N12 N 0.07633(9) 1.10228(8) 0.50893(8) 0.0202(3) Uani 1 1 d . .
C17 C 0.45101(10) 0.78165(10) 0.83036(9) 0.0188(3) Uani 1 1 d . .
C18 C 0.48708(11) 0.85635(10) 0.78654(10) 0.0218(3) Uani 1 1 d . .
H18A H 0.5597 0.8609 0.8211 0.026 Uiso 1 1 calc R U
H18B H 0.4682 0.8391 0.7214 0.026 Uiso 1 1 calc R U
C19 C 0.44136(10) 0.95025(10) 0.78938(10) 0.0205(3) Uani 1 1 d . .
C20 C 0.47898(11) 1.00168(11) 0.87128(10) 0.0264(3) Uani 1 1 d . .
H20 H 0.5366 0.9811 0.9244 0.032 Uiso 1 1 calc R U
C21 C 0.43155(12) 1.08365(12) 0.87483(11) 0.0301(4) Uani 1 1 d . .
H21 H 0.4572 1.1194 0.9306 0.036 Uiso 1 1 calc R U
C22 C 0.34762(12) 1.11362(11) 0.79826(10) 0.0261(3) Uani 1 1 d . .
H22 H 0.3150 1.1690 0.8021 0.031 Uiso 1 1 calc R U
C23 C 0.31005(10) 1.06326(10) 0.71497(9) 0.0203(3) Uani 1 1 d . .
C24 C 0.35816(10) 0.98172(10) 0.71092(10) 0.0204(3) Uani 1 1 d . .
H24 H 0.3341 0.9474 0.6544 0.024 Uiso 1 1 calc R U
C25 C 0.16837(10) 1.06447(10) 0.55304(9) 0.0193(3) Uani 1 1 d . .
C26 C 0.14611(10) 0.97345(10) 0.43260(10) 0.0202(3) Uani 1 1 d . .
C27 C 0.08549(11) 0.90366(11) 0.30204(10) 0.0238(3) Uani 1 1 d . .
H27 H 0.0787 0.8640 0.2523 0.029 Uiso 1 1 calc R U
C28 C 0.04921(10) 1.00463(10) 0.38216(9) 0.0196(3) Uani 1 1 d . .
C29 C 0.01611(10) 1.07240(10) 0.42249(9) 0.0189(3) Uani 1 1 d . .
C30 C -0.08090(11) 1.11239(10) 0.37578(10) 0.0216(3) Uani 1 1 d . .
C31 C -0.16149(12) 1.14286(11) 0.33428(11) 0.0264(3) Uani 1 1 d . .
C32 C -0.08664(12) 0.96424(12) 0.21885(10) 0.0292(3) Uani 1 1 d . .
H32A H -0.0874 0.9322 0.1651 0.044 Uiso 1 1 calc R U
H32B H -0.1043 1.0306 0.2035 0.044 Uiso 1 1 calc R U
H32C H -0.1342 0.9341 0.2348 0.044 Uiso 1 1 calc R U
C33 C 0.28699(13) 0.73375(13) 0.55222(12) 0.0361(4) Uani 1 1 d . .
H33A H 0.3507 0.7215 0.5543 0.054 Uiso 1 1 calc R U
H33B H 0.2910 0.7189 0.6128 0.054 Uiso 1 1 calc R U
H33C H 0.2697 0.8003 0.5376 0.054 Uiso 1 1 calc R U
O1 O 0.51773(9) -0.01798(10) 0.61794(9) 0.0411(3) Uani 1 1 d . .
N1 N 0.62722(12) 0.02901(12) 0.57061(11) 0.0372(4) Uani 1 1 d . .
N2 N 0.67138(12) 0.37860(10) 0.61917(10) 0.0325(3) Uani 1 1 d . .
N3 N 0.59330(10) 0.52332(9) 0.60849(9) 0.0257(3) Uani 1 1 d . .
N4 N 0.53600(11) 0.68354(10) 0.59414(10) 0.0346(3) Uani 1 1 d . .
N5 N 0.61625(12) 0.74145(10) 0.51948(11) 0.0385(4) Uani 1 1 d . .
N6 N 0.70061(10) 0.49463(9) 0.53992(9) 0.0260(3) Uani 1 1 d . .
C1 C 0.59630(12) 0.01938(12) 0.63416(12) 0.0305(4) Uani 1 1 d . .
C2 C 0.66117(13) 0.06188(12) 0.72804(12) 0.0337(4) Uani 1 1 d . .
H2A H 0.7312 0.0556 0.7431 0.040 Uiso 1 1 calc R U
H2B H 0.6511 0.0290 0.7766 0.040 Uiso 1 1 calc R U
C3 C 0.63415(13) 0.16461(12) 0.72445(11) 0.0321(4) Uani 1 1 d . .
C4 C 0.56902(18) 0.19483(14) 0.75598(15) 0.0497(5) Uani 1 1 d . .
H4 H 0.5460 0.1520 0.7863 0.060 Uiso 1 1 calc R U
C5 C 0.5379(2) 0.28759(14) 0.74293(18) 0.0620(7) Uani 1 1 d . .
H5 H 0.4937 0.3077 0.7651 0.074 Uiso 1 1 calc R U
C6 C 0.56955(18) 0.35215(13) 0.69838(16) 0.0503(6) Uani 1 1 d . .
H6 H 0.5469 0.4155 0.6895 0.060 Uiso 1 1 calc R U
C7 C 0.63501(13) 0.32214(12) 0.66697(11) 0.0311(4) Uani 1 1 d . .
C8 C 0.66696(13) 0.22929(12) 0.68104(11) 0.0305(4) Uani 1 1 d . .
H8A H 0.7125 0.2094 0.6604 0.037 Uiso 1 1 calc R U
C9 C 0.65170(11) 0.46956(11) 0.58819(10) 0.0252(3) Uani 1 1 d . .
C10 C 0.58790(11) 0.61254(11) 0.57963(10) 0.0262(3) Uani 1 1 d . .
C11 C 0.55585(15) 0.75809(13) 0.55736(14) 0.0417(4) Uani 1 1 d . .
H11 H 0.5298 0.8188 0.5574 0.050 Uiso 1 1 calc R U
C12 C 0.63831(12) 0.64690(11) 0.53318(11) 0.0279(3) Uani 1 1 d . .
C13 C 0.69498(11) 0.58454(11) 0.51274(10) 0.0260(3) Uani 1 1 d . .
C14 C 0.74871(12) 0.60995(12) 0.46374(11) 0.0312(4) Uani 1 1 d . .
C15 C 0.79185(15) 0.63116(16) 0.42281(14) 0.0442(5) Uani 1 1 d . .
C16 C 0.6539(2) 0.81088(15) 0.4776(2) 0.0633(7) Uani 1 1 d . .
H16A H 0.6168 0.8697 0.4669 0.095 Uiso 1 1 calc R U
H16B H 0.6464 0.7867 0.4182 0.095 Uiso 1 1 calc R U
H16C H 0.7236 0.8228 0.5196 0.095 Uiso 1 1 calc R U
H8 H 0.1964(13) 1.1418(13) 0.6561(12) 0.025(4) Uiso 1 1 d . .
H7A H 0.4952(13) 0.7063(13) 0.9394(12) 0.029(5) Uiso 1 1 d . .
H7B H 0.5733(14) 0.7686(13) 0.9356(12) 0.027(5) Uiso 1 1 d . .
H1A H 0.5782(18) 0.0205(17) 0.5040(18) 0.064(7) Uiso 1 1 d . .
H2 H 0.7127(16) 0.3481(16) 0.6029(15) 0.049(6) Uiso 1 1 d . .
H1B H 0.6899(17) 0.0585(16) 0.5864(15) 0.056(6) Uiso 1 1 d . .
H3 H 0.235(2) 0.613(2) 0.492(2) 0.086(9) Uiso 1 1 d . .
H31 H -0.2242(15) 1.1663(14) 0.3020(14) 0.041(5) Uiso 1 1 d . .
H15 H 0.8257(17) 0.6477(18) 0.3907(17) 0.065(7) Uiso 1 1 d . .

loop_
_atom_site_aniso_label
_atom_site_aniso_U_11
_atom_site_aniso_U_22
_atom_site_aniso_U_33
_atom_site_aniso_U_23
_atom_site_aniso_U_13
_atom_site_aniso_U_12
O2 0.0172(5) 0.0277(6) 0.0236(5) 0.0010(4) 0.0067(4) -0.0004(4)
O3 0.0273(6) 0.0376(7) 0.0374(6) -0.0044(5) 0.0096(5) 0.0070(5)
N7 0.0176(7) 0.0268(7) 0.0232(6) 0.0037(5) 0.0069(5) -0.0021(5)
N8 0.0209(6) 0.0214(6) 0.0206(6) -0.0015(5) 0.0071(5) 0.0045(5)
N9 0.0206(6) 0.0236(6) 0.0198(6) 0.0018(5) 0.0099(5) 0.0028(5)
N10 0.0267(7) 0.0247(7) 0.0229(6) -0.0002(5) 0.0141(5) 0.0018(5)
N11 0.0240(6) 0.0219(6) 0.0191(6) 0.0001(5) 0.0098(5) -0.0014(5)
N12 0.0198(6) 0.0195(6) 0.0211(6) 0.0023(5) 0.0096(5) 0.0011(5)
C17 0.0192(7) 0.0182(7) 0.0196(6) -0.0022(5) 0.0096(6) 0.0033(6)
C18 0.0187(7) 0.0257(8) 0.0218(7) 0.0039(6) 0.0101(6) 0.0030(6)
C19 0.0192(7) 0.0220(7) 0.0216(7) 0.0034(6) 0.0106(6) -0.0016(6)
C20 0.0236(8) 0.0283(8) 0.0193(7) 0.0033(6) 0.0033(6) 0.0002(6)
C21 0.0348(9) 0.0277(8) 0.0207(7) -0.0044(6) 0.0070(7) -0.0022(7)
C22 0.0294(8) 0.0215(8) 0.0252(7) -0.0015(6) 0.0108(6) 0.0026(6)
C23 0.0196(7) 0.0210(7) 0.0196(7) 0.0023(5) 0.0087(6) -0.0016(6)
C24 0.0202(7) 0.0216(7) 0.0187(6) -0.0003(6) 0.0086(6) -0.0012(6)
C25 0.0197(7) 0.0184(7) 0.0198(7) 0.0032(5) 0.0091(6) 0.0000(6)
C26 0.0221(7) 0.0197(7) 0.0207(7) 0.0032(6) 0.0117(6) 0.0009(6)
C27 0.0294(8) 0.0230(8) 0.0216(7) 0.0006(6) 0.0143(6) -0.0004(6)
C28 0.0213(7) 0.0195(7) 0.0179(6) 0.0022(5) 0.0091(6) -0.0016(6)
C29 0.0188(7) 0.0186(7) 0.0197(6) 0.0042(5) 0.0093(6) -0.0002(6)
C30 0.0235(8) 0.0207(7) 0.0217(7) -0.0003(6) 0.0115(6) -0.0017(6)
C31 0.0221(8) 0.0240(8) 0.0307(8) 0.0012(6) 0.0103(7) 0.0013(7)
C32 0.0265(8) 0.0329(9) 0.0216(7) -0.0020(6) 0.0057(6) -0.0022(7)
C33 0.0345(9) 0.0388(10) 0.0292(8) -0.0023(7) 0.0102(7) 0.0067(8)
O1 0.0376(7) 0.0469(8) 0.0419(7) -0.0045(6) 0.0211(6) -0.0092(6)
N1 0.0320(8) 0.0425(9) 0.0415(9) -0.0083(7) 0.0209(7) -0.0045(7)
N2 0.0482(9) 0.0239(7) 0.0393(8) 0.0002(6) 0.0322(7) 0.0011(6)
N3 0.0287(7) 0.0262(7) 0.0242(6) -0.0015(5) 0.0139(6) -0.0020(6)
N4 0.0390(8) 0.0309(8) 0.0408(8) 0.0066(6) 0.0245(7) 0.0079(6)
N5 0.0501(9) 0.0279(8) 0.0497(9) 0.0077(7) 0.0336(8) 0.0047(7)
N6 0.0308(7) 0.0261(7) 0.0245(6) -0.0020(5) 0.0159(6) -0.0027(6)
C1 0.0300(9) 0.0237(8) 0.0382(9) 0.0018(7) 0.0164(7) 0.0026(7)
C2 0.0337(9) 0.0320(9) 0.0320(8) 0.0075(7) 0.0124(7) 0.0007(7)
C3 0.0422(10) 0.0288(9) 0.0261(8) -0.0006(7) 0.0167(7) -0.0048(7)
C4 0.0860(16) 0.0314(10) 0.0600(12) -0.0035(9) 0.0577(13) -0.0097(10)
C5 0.108(2) 0.0327(10) 0.0955(18) -0.0081(11) 0.0900(17) -0.0055(12)
C6 0.0876(16) 0.0241(9) 0.0726(14) -0.0054(9) 0.0655(13) -0.0022(10)
C7 0.0451(10) 0.0256(8) 0.0316(8) -0.0034(7) 0.0254(8) -0.0054(7)
C8 0.0367(9) 0.0298(9) 0.0288(8) -0.0004(7) 0.0185(7) -0.0012(7)
C9 0.0296(8) 0.0248(8) 0.0222(7) -0.0044(6) 0.0130(6) -0.0058(6)
C10 0.0259(8) 0.0288(8) 0.0237(7) 0.0003(6) 0.0115(6) -0.0001(6)
C11 0.0507(11) 0.0327(10) 0.0529(11) 0.0087(8) 0.0336(10) 0.0113(8)
C12 0.0314(8) 0.0254(8) 0.0288(8) 0.0016(6) 0.0156(7) -0.0009(7)
C13 0.0265(8) 0.0288(8) 0.0226(7) -0.0017(6) 0.0113(6) -0.0042(7)
C14 0.0334(9) 0.0319(9) 0.0295(8) 0.0010(7) 0.0157(7) -0.0019(7)
C15 0.0428(11) 0.0574(13) 0.0424(10) 0.0069(9) 0.0283(9) -0.0040(9)
C16 0.0969(19) 0.0305(11) 0.1005(19) 0.0185(11) 0.0779(17) 0.0084(11)

loop_
_atom_type_symbol
_atom_type_description
_atom_type_scat_dispersion_real
_atom_type_scat_dispersion_imag
_atom_type_scat_source
C C 0.0033 0.0016 'International Tables Vol C Tables 4.2.6.8 and 6.1.1.4'
H H 0.0000 0.0000 'International Tables Vol C Tables 4.2.6.8 and 6.1.1.4'
N N 0.0061 0.0033 'International Tables Vol C Tables 4.2.6.8 and 6.1.1.4'
O O 0.0106 0.0060 'International Tables Vol C Tables 4.2.6.8 and 6.1.1.4'

loop_
_geom_angle_atom_site_label_1
_geom_angle_atom_site_label_2
_geom_angle_atom_site_label_3
_geom_angle
C33 O3 H3 109.2(17)
C17 N7 H7A 117.9(12)
C17 N7 H7B 118.1(12)
H7A N7 H7B 123.9(17)
C23 N8 H8 114.8(12)
C25 N8 C23 129.86(13)
C25 N8 H8 114.9(12)
C25 N9 C26 113.52(12)
C27 N10 C26 103.61(12)
C27 N11 C28 105.70(12)
C27 N11 C32 125.51(13)
C28 N11 C32 128.79(13)
C29 N12 C25 117.80(12)
O2 C17 N7 122.00(14)
O2 C17 C18 120.90(12)
N7 C17 C18 117.04(13)
C17 C18 H18A 109.9
C17 C18 H18B 109.9
H18A C18 H18B 108.3
C19 C18 C17 108.84(11)
C19 C18 H18A 109.9
C19 C18 H18B 109.9
C20 C19 C18 120.01(13)
C20 C19 C24 120.27(14)
C24 C19 C18 119.61(13)
C19 C20 H20 120.3
C19 C20 C21 119.30(14)
C21 C20 H20 120.3
C20 C21 H21 119.7
C22 C21 C20 120.65(14)
C22 C21 H21 119.7
C21 C22 H22 119.7
C21 C22 C23 120.52(14)
C23 C22 H22 119.7
C22 C23 N8 116.21(13)
C24 C23 N8 124.83(13)
C24 C23 C22 118.91(13)
C19 C24 H24 119.9
C23 C24 C19 120.30(13)
C23 C24 H24 119.9
N9 C25 N8 119.85(13)
N9 C25 N12 127.27(13)
N12 C25 N8 112.88(12)
N9 C26 N10 125.42(13)
N9 C26 C28 124.11(13)
N10 C26 C28 110.47(12)
N10 C27 N11 114.61(13)
N10 C27 H27 122.7
N11 C27 H27 122.7
N11 C28 C26 105.61(12)
N11 C28 C29 136.40(14)
C29 C28 C26 117.93(13)
N12 C29 C28 119.24(13)
N12 C29 C30 117.87(12)
C28 C29 C30 122.89(13)
C31 C30 C29 177.23(16)
C30 C31 H31 179.7(13)
N11 C32 H32A 109.5
N11 C32 H32B 109.5
N11 C32 H32C 109.5
H32A C32 H32B 109.5
H32A C32 H32C 109.5
H32B C32 H32C 109.5
O3 C33 H33A 109.5
O3 C33 H33B 109.5
O3 C33 H33C 109.5
H33A C33 H33B 109.5
H33A C33 H33C 109.5
H33B C33 H33C 109.5
C1 N1 H1A 118.0(14)
C1 N1 H1B 120.7(13)
H1A N1 H1B 119.5(19)
C7 N2 H2 114.0(14)
C9 N2 C7 131.84(15)
C9 N2 H2 114.1(14)
C9 N3 C10 113.17(13)
C11 N4 C10 103.58(14)
C11 N5 C12 105.43(14)
C11 N5 C16 126.81(16)
C12 N5 C16 127.69(15)
C13 N6 C9 118.06(13)
O1 C1 N1 123.29(17)
O1 C1 C2 120.63(15)
N1 C1 C2 116.01(15)
C1 C2 H2A 110.1
C1 C2 H2B 110.1
C1 C2 C3 107.91(14)
H2A C2 H2B 108.4
C3 C2 H2A 110.1
C3 C2 H2B 110.1
C4 C3 C2 121.12(15)
C8 C3 C2 119.97(15)
C8 C3 C4 118.63(16)
C3 C4 H4 120.2
C5 C4 C3 119.64(17)
C5 C4 H4 120.2
C4 C5 H5 119.1
C4 C5 C6 121.87(18)
C6 C5 H5 119.1
C5 C6 H6 120.7
C5 C6 C7 118.61(18)
C7 C6 H6 120.7
C6 C7 N2 124.95(16)
C8 C7 N2 115.61(14)
C8 C7 C6 119.43(15)
C3 C8 H8A 119.1
C7 C8 C3 121.81(16)
C7 C8 H8A 119.1
N3 C9 N2 120.56(14)
N3 C9 N6 127.58(14)
N6 C9 N2 111.82(14)
N3 C10 N4 125.44(14)
N3 C10 C12 124.02(14)
N4 C10 C12 110.50(14)
N4 C11 N5 114.80(16)
N4 C11 H11 122.6
N5 C11 H11 122.6
N5 C12 C10 105.69(14)
N5 C12 C13 135.90(15)
C13 C12 C10 118.40(15)
N6 C13 C12 118.66(14)
N6 C13 C14 117.19(14)
C12 C13 C14 124.15(15)
C15 C14 C13 179.3(2)
C14 C15 H15 179.9(17)
N5 C16 H16A 109.5
N5 C16 H16B 109.5
N5 C16 H16C 109.5
H16A C16 H16B 109.5
H16A C16 H16C 109.5
H16B C16 H16C 109.5

loop_
_geom_bond_atom_site_label_1
_geom_bond_atom_site_label_2
_geom_bond_distance
O2 C17 1.2404(17)
O3 C33 1.420(2)
O3 H3 0.94(3)
N7 C17 1.3247(19)
N7 H7A 0.880(19)
N7 H7B 0.835(19)
N8 C23 1.4064(18)
N8 C25 1.3697(18)
N8 H8 0.831(18)
N9 C25 1.3335(18)
N9 C26 1.3388(18)
N10 C26 1.3776(18)
N10 C27 1.324(2)
N11 C27 1.3486(19)
N11 C28 1.3828(18)
N11 C32 1.4580(19)
N12 C25 1.3626(18)
N12 C29 1.3408(18)
C17 C18 1.519(2)
C18 H18A 0.9900
C18 H18B 0.9900
C18 C19 1.517(2)
C19 C20 1.386(2)
C19 C24 1.393(2)
C20 H20 0.9500
C20 C21 1.388(2)
C21 H21 0.9500
C21 C22 1.377(2)
C22 H22 0.9500
C22 C23 1.396(2)
C23 C24 1.391(2)
C24 H24 0.9500
C26 C28 1.395(2)
C27 H27 0.9500
C28 C29 1.388(2)
C29 C30 1.437(2)
C30 C31 1.182(2)
C31 H31 0.92(2)
C32 H32A 0.9800
C32 H32B 0.9800
C32 H32C 0.9800
C33 H33A 0.9800
C33 H33B 0.9800
C33 H33C 0.9800
O1 C1 1.230(2)
N1 C1 1.331(2)
N1 H1A 1.00(3)
N1 H1B 0.97(2)
N2 C7 1.402(2)
N2 C9 1.367(2)
N2 H2 0.90(2)
N3 C9 1.332(2)
N3 C10 1.339(2)
N4 C10 1.372(2)
N4 C11 1.319(2)
N5 C11 1.353(2)
N5 C12 1.376(2)
N5 C16 1.462(2)
N6 C9 1.3637(19)
N6 C13 1.340(2)
C1 C2 1.506(2)
C2 H2A 0.9900
C2 H2B 0.9900
C2 C3 1.509(2)
C3 C4 1.389(3)
C3 C8 1.388(2)
C4 H4 0.9500
C4 C5 1.383(3)
C5 H5 0.9500
C5 C6 1.389(3)
C6 H6 0.9500
C6 C7 1.391(2)
C7 C8 1.387(2)
C8 H8A 0.9500
C10 C12 1.398(2)
C11 H11 0.9500
C12 C13 1.387(2)
C13 C14 1.436(2)
C14 C15 1.177(2)
C15 H15 0.92(2)
C16 H16A 0.9800
C16 H16B 0.9800
C16 H16C 0.9800

loop_
_geom_hbond_atom_site_label_D
_geom_hbond_atom_site_label_H
_geom_hbond_atom_site_label_A
_geom_hbond_distance_DH
_geom_hbond_distance_HA
_geom_hbond_distance_DA
_geom_hbond_angle_DHA
_geom_hbond_site_symmetry_A
N8 H8 O2 0.831(18) 2.220(19) 3.0476(17) 174.6(17) 2_556
N7 H7A N12 0.880(19) 2.23(2) 3.1018(18) 172.2(16) 2_546

loop_
_geom_torsion_atom_site_label_1
_geom_torsion_atom_site_label_2
_geom_torsion_atom_site_label_3
_geom_torsion_atom_site_label_4
_geom_torsion
O2 C17 C18 C19 69.15(16)
N7 C17 C18 C19 -108.14(14)
N8 C23 C24 C19 -176.17(13)
N9 C26 C28 N11 179.81(13)
N9 C26 C28 C29 2.2(2)
N10 C26 C28 N11 0.56(16)
N10 C26 C28 C29 -177.08(12)
N11 C28 C29 N12 -179.42(15)
N11 C28 C29 C30 0.9(3)
C17 C18 C19 C20 78.40(16)
C17 C18 C19 C24 -97.94(15)
C18 C19 C20 C21 -174.85(14)
C18 C19 C24 C23 174.06(13)
C19 C20 C21 C22 0.4(2)
C20 C19 C24 C23 -2.3(2)
C20 C21 C22 C23 -1.5(2)
C21 C22 C23 N8 178.28(14)
C21 C22 C23 C24 0.7(2)
C22 C23 C24 C19 1.2(2)
C23 N8 C25 N9 -16.4(2)
C23 N8 C25 N12 164.80(13)
C24 C19 C20 C21 1.5(2)
C25 N8 C23 C22 -179.67(14)
C25 N8 C23 C24 -2.3(2)
C25 N9 C26 N10 179.89(13)
C25 N9 C26 C28 0.8(2)
C25 N12 C29 C28 0.44(19)
C25 N12 C29 C30 -179.83(12)
C26 N9 C25 N8 177.92(12)
C26 N9 C25 N12 -3.5(2)
C26 N10 C27 N11 0.30(17)
C26 C28 C29 N12 -2.7(2)
C26 C28 C29 C30 177.56(13)
C27 N10 C26 N9 -179.76(14)
C27 N10 C26 C28 -0.53(16)
C27 N11 C28 C26 -0.36(15)
C27 N11 C28 C29 176.62(16)
C28 N11 C27 N10 0.03(17)
C29 N12 C25 N8 -178.36(12)
C29 N12 C25 N9 2.9(2)
C32 N11 C27 N10 179.63(14)
C32 N11 C28 C26 -179.93(14)
C32 N11 C28 C29 -3.0(3)
O1 C1 C2 C3 -91.86(19)
N1 C1 C2 C3 85.14(19)
N2 C7 C8 C3 -177.69(16)
N3 C10 C12 N5 -177.59(15)
N3 C10 C12 C13 2.2(2)
N4 C10 C12 N5 0.12(19)
N4 C10 C12 C13 179.93(14)
N5 C12 C13 N6 178.43(18)
N5 C12 C13 C14 -1.6(3)
C1 C2 C3 C4 96.3(2)
C1 C2 C3 C8 -77.5(2)
C2 C3 C4 C5 -173.3(2)
C2 C3 C8 C7 172.66(16)
C3 C4 C5 C6 0.4(4)
C4 C3 C8 C7 -1.2(3)
C4 C5 C6 C7 -0.6(4)
C5 C6 C7 N2 178.5(2)
C5 C6 C7 C8 -0.1(3)
C6 C7 C8 C3 1.1(3)
C7 N2 C9 N3 5.4(3)
C7 N2 C9 N6 -176.58(16)
C8 C3 C4 C5 0.5(3)
C9 N2 C7 C6 -3.4(3)
C9 N2 C7 C8 175.29(17)
C9 N3 C10 N4 -177.61(15)
C9 N3 C10 C12 -0.2(2)
C9 N6 C13 C12 -1.3(2)
C9 N6 C13 C14 178.70(14)
C10 N3 C9 N2 174.84(14)
C10 N3 C9 N6 -2.9(2)
C10 N4 C11 N5 0.3(2)
C10 C12 C13 N6 -1.3(2)
C10 C12 C13 C14 178.64(15)
C11 N4 C10 N3 177.41(17)
C11 N4 C10 C12 -0.26(19)
C11 N5 C12 C10 0.07(19)
C11 N5 C12 C13 -179.7(2)
C12 N5 C11 N4 -0.2(2)
C13 N6 C9 N2 -174.11(14)
C13 N6 C9 N3 3.8(2)
C16 N5 C11 N4 -177.3(2)
C16 N5 C12 C10 177.1(2)
C16 N5 C12 C13 -2.7(4)
